data_2011597
loop_
_publ_author_name
'Ono, Yasuhiro'
'Nakaya, Michiko'
'Kajitani, Tsuyoshi'
'Sugawara, Tamotsu'
'Watanabe, Noriko'
'Shiraishi, Hiroyuki'
'Komatsu, Ryuichi'

_publ_section_title
;
 Lithium potassium borate and lithium rubidium borate: new non-linear
 optical crystals
;
_journal_issue 12
_journal_name_full 'Acta Crystallographica Section C'
_journal_page_first 1413
_journal_page_last 1415
_journal_paper_doi 10.1107/S0108270100013445
_journal_volume 56
_journal_year 2000
_chemical_formula_moiety 'Li Rb B4 O7'
_chemical_formula_sum 'B4 Li O7 Rb'
_chemical_formula_weight 247.65
_space_group_IT_number 19
_symmetry_cell_setting orthorhombic
_symmetry_space_group_name_Hall 'P 2ac 2ab'
_symmetry_space_group_name_H-M 'P 21 21 21'
_cell_angle_alpha 90.00
_cell_angle_beta 90.00
_cell_angle_gamma 90.00
_cell_formula_units_Z 8
_cell_length_a 8.6257(12)
_cell_length_b 11.2576(13)
_cell_length_c 12.8531(15)
_cell_measurement_reflns_used 24
_cell_measurement_temperature 293
_cell_measurement_theta_max 16.27
_cell_measurement_theta_min 12.28
_cell_volume 1248.1(3)
_diffrn_measured_fraction_theta_full .886
_diffrn_measured_fraction_theta_max .886
_diffrn_measurement_device_type 'RIGAKU AFC-5R'
_diffrn_measurement_method \w--2\q
_diffrn_radiation_type 'Mo K\a'
_diffrn_radiation_wavelength .71073
_diffrn_reflns_av_R_equivalents .0924
_diffrn_reflns_limit_h_max 12
_diffrn_reflns_limit_h_min -12
_diffrn_reflns_limit_k_max 15
_diffrn_reflns_limit_k_min -15
_diffrn_reflns_limit_l_max 18
_diffrn_reflns_limit_l_min -18
_diffrn_reflns_number 13091
_diffrn_reflns_theta_full 29.96
_diffrn_reflns_theta_max 30.0
_diffrn_standards_decay_% 2
_diffrn_standards_interval_count 150
_diffrn_standards_number 3
_exptl_absorpt_coefficient_mu 7.920
_exptl_absorpt_correction_T_max .255
_exptl_absorpt_correction_T_min .184
_exptl_absorpt_correction_type sphere
_exptl_absorpt_process_details 'International Tables for X-ray Crystallography Vol.II, Table 5.3.6B'
_exptl_crystal_colour colourless
_exptl_crystal_density_diffrn 2.637
_exptl_crystal_density_meas 2.63
_exptl_crystal_density_method 'Archemedes method'
_exptl_crystal_description sphere
_exptl_crystal_F_000 928
_exptl_crystal_size_rad .155
_refine_diff_density_max .982
_refine_diff_density_min -.645
_refine_ls_abs_structure_details 'Flack (1983)'
_refine_ls_abs_structure_Flack .002(11)
_refine_ls_extinction_coef .0237(8)
_refine_ls_extinction_method 'SHELXL97 (Sheldrick, 1997)'
_refine_ls_goodness_of_fit_ref 1.198
_refine_ls_number_parameters 236
_refine_ls_number_reflns 3090
_refine_ls_R_factor_gt .0500
_refine_ls_shift/su_max .001
_refine_ls_structure_factor_coef Fsqd
_refine_ls_weighting_details 'calc w = 1/[\s^2^(Fo^2^)+(0.0140P)^2^] where P=(Fo^2^+2Fc^2^)/3'
_refine_ls_weighting_scheme calc
_refine_ls_wR_factor_ref .0754
_reflns_number_gt 3090
_reflns_number_total 3597
_reflns_threshold_expression F>4\s(F)
_cod_data_source_file br1301.cif
_cod_data_source_block LRB4
_cod_database_code 2011597
_cod_database_fobs_code 2011597

loop_
_symmetry_equiv_pos_as_xyz
'x, y, z'
'-x+1/2, -y, z+1/2'
'x+1/2, -y+1/2, -z'
'-x, y+1/2, -z+1/2'

loop_
_atom_site_label
_atom_site_fract_x
_atom_site_fract_y
_atom_site_fract_z
_atom_site_U_iso_or_equiv
_atom_site_adp_type
_atom_site_calc_flag
_atom_site_refinement_flags
_atom_site_occupancy
_atom_site_disorder_assembly
_atom_site_disorder_group
_atom_site_type_symbol
Rb1 .79945(6) .62459(5) .29148(4) .02087(14) Uani d . 1 . . Rb
Rb2 .13857(6) .53825(5) .59969(4) .02138(14) Uani d . 1 . . Rb
B1 .8781(6) .3600(5) .4836(4) .0087(10) Uani d . 1 . . B
B2 .7012(7) .5166(5) .5571(4) .0109(10) Uani d . 1 . . B
B3 .5118(6) .6323(6) .6510(5) .0144(11) Uani d . 1 . . B
B4 .4866(7) .6143(6) .4590(4) .0146(11) Uani d . 1 . . B
B5 .4353(6) .7491(5) .3059(5) .0129(12) Uani d . 1 . . B
B6 .2669(7) .5742(5) .3374(4) .0136(11) Uani d . 1 . . B
B7 .0757(6) .3984(4) .3379(4) .0086(10) Uani d . 1 . . B
B8 .1432(7) .2738(4) .4912(4) .0096(10) Uani d . 1 . . B
Li1 .4272(11) .3554(8) .3814(7) .019(2) Uani d . 1 . . Li
Li2 .7574(11) .3287(9) .3043(8) .021(2) Uani d . 1 . . Li
O1 -.0033(4) .2839(3) .5311(3) .0114(7) Uani d . 1 . . O
O2 .7468(4) .2872(3) .4487(3) .0117(7) Uani d . 1 . . O
O3 .9356(4) .4233(3) .3942(3) .0170(8) Uani d . 1 . . O
O4 .8252(4) .4422(3) .5666(3) .0135(8) Uani d . 1 . . O
O5 .6496(4) .5681(3) .6501(3) .0154(8) Uani d . 1 . . O
O6 .4376(4) .6583(3) .5614(3) .0164(8) Uani d . 1 . . O
O7 .6255(4) .5381(3) .4677(2) .0163(7) Uani d . 1 . . O
O8 .3620(4) .5393(3) .4167(3) .0172(7) Uani d . 1 . . O
O9 .5231(4) .7143(3) .3902(3) .0156(8) Uani d . 1 . . O
O10 .4660(4) .8392(3) .2457(3) .0132(7) Uani d . 1 . . O
O11 .2990(4) .6803(3) .2852(3) .0178(8) Uani d . 1 . . O
O12 .1462(5) .5096(3) .3030(3) .0245(9) Uani d . 1 . . O
O13 .0426(6) .3292(4) .2426(3) .0312(11) Uani d . 1 . . O
O14 .1867(4) .3259(3) .3997(3) .0124(7) Uani d . 1 . . O

loop_
_atom_site_aniso_label
_atom_site_aniso_U_11
_atom_site_aniso_U_22
_atom_site_aniso_U_33
_atom_site_aniso_U_12
_atom_site_aniso_U_13
_atom_site_aniso_U_23
Rb1 .0269(3) .0148(2) .0210(3) .0021(2) .0082(2) .0016(2)
Rb2 .0172(2) .0245(3) .0225(3) -.0030(2) .0037(2) -.0082(2)
B1 .007(2) .007(2) .012(2) .0025(19) .0018(19) .000(2)
B2 .009(2) .010(3) .013(2) .000(2) -.001(2) .003(2)
B3 .010(3) .017(3) .016(3) .003(2) .004(2) .001(3)
B4 .014(3) .020(3) .010(3) .002(2) -.003(2) .003(2)
B5 .006(2) .018(3) .015(3) .003(2) .001(2) -.004(2)
B6 .010(3) .019(3) .012(3) .001(2) .002(2) .004(2)
B7 .006(2) .007(3) .012(3) -.0001(19) .000(2) .002(2)
B8 .012(2) .007(2) .009(2) -.002(2) .001(2) -.001(2)
Li1 .025(5) .025(5) .006(4) .005(4) .003(4) .002(4)
Li2 .022(5) .022(5) .020(5) .003(4) -.003(4) .002(4)
O1 .0087(16) .0169(19) .0085(17) .0017(14) .0021(14) .0033(14)
O2 .0098(16) .0177(18) .0077(16) -.0046(13) .0004(13) .0026(14)
O3 .0103(16) .0200(18) .0208(18) .0077(14) .0085(17) .0120(16)
O4 .0122(18) .0147(18) .0134(16) .0047(14) -.0019(13) -.0015(14)
O5 .0179(18) .0190(18) .0094(16) .0069(16) -.0011(15) -.0026(14)
O6 .0164(18) .021(2) .0121(17) .0052(16) .0009(15) -.0025(15)
O7 .0175(17) .0224(19) .0090(16) .0096(17) -.0018(15) .0007(16)
O8 .0232(16) .0125(16) .0160(18) -.0004(17) -.0101(16) .0044(15)
O9 .0108(16) .0203(19) .0156(18) -.0023(14) -.0073(15) .0042(16)
O10 .0151(17) .0172(19) .0073(16) -.0032(14) .0044(14) .0036(14)
O11 .0147(16) .0191(18) .0196(18) -.0082(16) -.0057(17) .0124(16)
O12 .0228(19) .024(2) .027(2) -.0109(17) -.0069(19) .0182(17)
O13 .057(3) .021(2) .016(2) .018(2) -.017(2) -.0062(17)
O14 .0086(15) .0190(17) .0098(15) .0031(13) .0009(15) .0061(14)

loop_
_atom_type_symbol
_atom_type_description
_atom_type_scat_dispersion_real
_atom_type_scat_dispersion_imag
_atom_type_scat_source
B B .0013 .0007 'International Tables Vol C Tables 4.2.6.8 and 6.1.1.4'
Li Li -.0003 .0001 'International Tables Vol C Tables 4.2.6.8 and 6.1.1.4'
O O .0106 .0060 'International Tables Vol C Tables 4.2.6.8 and 6.1.1.4'
Rb Rb -.9393 2.9676 'International Tables Vol C Tables 4.2.6.8 and 6.1.1.4'

loop_
_geom_angle_atom_site_label_1
_geom_angle_atom_site_label_2
_geom_angle_atom_site_label_3
_geom_angle_site_symmetry_1
_geom_angle_site_symmetry_3
_geom_angle
_geom_angle_publ_flag
O3 B1 O2 . . 107.3(4) no
O3 B1 O1 . 1_655 112.4(4) no
O2 B1 O1 . 1_655 109.8(4) no
O3 B1 O4 . . 111.8(4) no
O2 B1 O4 . . 109.3(4) no
O1 B1 O4 1_655 . 106.2(4) no
O7 B2 O4 . . 124.6(5) no
O7 B2 O5 . . 120.1(4) no
O4 B2 O5 . . 115.2(4) no
O13 B3 O6 2_565 . 120.9(5) no
O13 B3 O5 2_565 . 118.3(5) no
O6 B3 O5 . . 120.8(5) no
O9 B4 O6 . . 110.1(5) no
O9 B4 O8 . . 112.0(4) no
O6 B4 O8 . . 108.3(4) no
O9 B4 O7 . . 108.5(4) no
O6 B4 O7 . . 111.2(4) no
O8 B4 O7 . . 106.7(4) no
O10 B5 O9 . . 125.2(5) no
O10 B5 O11 . . 118.6(5) no
O9 B5 O11 . . 116.3(5) no
O12 B6 O8 . . 123.6(5) no
O12 B6 O11 . . 117.3(5) no
O8 B6 O11 . . 119.0(5) no
O3 B7 O12 1_455 . 109.7(4) no
O3 B7 O13 1_455 . 110.9(4) no
O12 B7 O13 . . 106.1(4) no
O3 B7 O14 1_455 . 112.2(4) no
O12 B7 O14 . . 111.5(4) no
O13 B7 O14 . . 106.1(4) no
O2 B8 O14 3_456 . 121.5(5) no
O2 B8 O1 3_456 . 115.7(4) no
O14 B8 O1 . . 122.7(5) no
O10 Li1 O1 4_645 3_556 105.2(4) ?
O10 Li1 O14 4_645 . 124.1(5) ?
O1 Li1 O14 3_556 . 96.2(4) ?
O10 Li1 O8 4_645 . 113.3(5) ?
O1 Li1 O8 3_556 . 133.9(5) ?
O14 Li1 O8 . . 82.7(4) ?
O2 Li2 O10 . 4_645 106.0(5) ?
O2 Li2 O11 . 4_645 109.1(5) ?
O10 Li2 O11 4_645 4_645 69.6(3) ?
O2 Li2 O3 . . 69.0(3) ?
O10 Li2 O3 4_645 . 143.1(5) ?
O2 Li2 O5 . 2_664 157.1(5) ?
O10 Li2 O5 4_645 2_664 91.5(4) ?
O11 Li2 O5 4_645 2_664 90.6(4) ?
O2 Li2 O13 . 1_655 110.1(4) ?
O10 Li2 O13 4_645 1_655 143.5(5) ?
O11 Li2 O13 4_645 1_655 93.1(4) ?
O13 Rb1 O5 4_655 2_664 117.64(13) ?
O13 Rb1 O3 4_655 . 122.61(12) ?
O5 Rb1 O3 2_664 . 68.37(10) ?
O13 Rb1 O9 4_655 . 100.89(13) ?
O5 Rb1 O9 2_664 . 132.17(11) ?
O3 Rb1 O9 . . 114.32(10) ?
O13 Rb1 O7 4_655 . 132.42(12) ?
O5 Rb1 O7 2_664 . 108.78(11) ?
O3 Rb1 O7 . . 65.52(10) ?
O9 Rb1 O7 . . 48.93(10) ?
O13 Rb1 O4 4_655 2_664 102.95(10) ?
O5 Rb1 O4 2_664 2_664 45.16(9) ?
O3 Rb1 O4 . 2_664 111.72(10) ?
O9 Rb1 O4 . 2_664 101.75(9) ?
O7 Rb1 O4 . 2_664 117.30(10) ?
O13 Rb1 O12 4_655 1_655 83.33(12) ?
O5 Rb1 O12 2_664 1_655 65.64(10) ?
O3 Rb1 O12 . 1_655 44.90(9) ?
O9 Rb1 O12 . 1_655 151.29(10) ?
O7 Rb1 O12 . 1_655 107.88(10) ?
O4 Rb1 O12 2_664 1_655 104.94(9) ?
O13 Rb1 O6 4_655 3_566 44.33(11) ?
O5 Rb1 O6 2_664 3_566 150.01(10) ?
O3 Rb1 O6 . 3_566 99.94(10) ?
O9 Rb1 O6 . 3_566 77.75(10) ?
O7 Rb1 O6 . 3_566 89.31(10) ?
O4 Rb1 O6 2_664 3_566 144.73(9) ?
O12 Rb1 O6 1_655 3_566 86.39(10) ?
O13 Rb1 O14 4_655 4_655 44.58(10) ?
O5 Rb1 O14 2_664 4_655 92.39(9) ?
O3 Rb1 O14 . 4_655 149.01(9) ?
O9 Rb1 O14 . 4_655 96.64(9) ?
O7 Rb1 O14 . 4_655 145.46(9) ?
O4 Rb1 O14 2_664 4_655 60.24(9) ?
O12 Rb1 O14 1_655 4_655 105.62(8) ?
O6 Rb1 O14 3_566 4_655 84.64(9) ?
O10 Rb2 O4 3_466 1_455 78.37(10) ?
O10 Rb2 O6 3_466 . 110.61(10) ?
O4 Rb2 O6 1_455 . 161.17(10) ?
O10 Rb2 O9 3_466 3_466 48.40(10) ?
O4 Rb2 O9 1_455 3_466 92.48(10) ?
O6 Rb2 O9 . 3_466 82.56(10) ?
O10 Rb2 O8 3_466 . 150.63(10) ?
O4 Rb2 O8 1_455 . 118.15(9) ?
O6 Rb2 O8 . . 46.83(10) ?
O8 Rb2 B5 . 3_466 129.55(13) ?
O10 Rb2 O1 3_466 . 114.97(10) ?
O4 Rb2 O1 1_455 . 44.60(9) ?
O6 Rb2 O1 . . 133.61(9) ?
O9 Rb2 O1 3_466 . 135.82(10) ?
B5 Rb2 O1 3_466 . 123.85(11) ?
O10 Rb2 O12 3_466 2_565 79.47(10) ?
O4 Rb2 O12 1_455 2_565 125.47(10) ?
O6 Rb2 O12 . 2_565 73.19(10) ?
O9 Rb2 O12 3_466 2_565 108.21(10) ?
B5 Rb2 O12 3_466 2_565 97.57(13) ?
B1 Rb2 B6 1_455 2_565 109.65(13) ?
O10 Rb2 O3 3_466 1_455 117.09(9) ?
O4 Rb2 O3 1_455 1_455 43.89(9) ?
O6 Rb2 O3 . 1_455 119.43(9) ?
O9 Rb2 O3 3_466 1_455 102.57(10) ?
O1 Rb2 O3 . 1_455 42.42(8) ?
O12 Rb2 O3 2_565 1_455 148.19(9) ?
B8 O1 B1 . 1_455 122.5(4) ?
B8 O2 B1 3_556 . 127.7(4) ?
B7 O3 B1 1_655 . 126.6(4) ?
B2 O4 B1 . . 124.0(4) ?
B3 O5 B2 . . 119.5(4) ?
B3 O6 B4 . . 123.7(4) ?
B2 O7 B4 . . 124.2(4) ?
B6 O8 B4 . . 123.3(4) ?
B5 O9 B4 . . 125.1(4) ?
B6 O11 B5 . . 122.4(4) ?
B6 O12 B7 . . 133.2(4) ?
B3 O13 B7 2_564 . 128.7(4) ?
B8 O14 B7 . . 121.3(4) ?

loop_
_geom_bond_atom_site_label_1
_geom_bond_atom_site_label_2
_geom_bond_site_symmetry_2
_geom_bond_distance
_geom_bond_publ_flag
B1 O1 1_655 1.468(6) yes
B1 O2 . 1.468(6) yes
B1 O3 . 1.440(6) yes
B1 O4 . 1.484(6) yes
B1 Li2 . 2.553(11) ?
B1 Rb2 1_655 3.362(5) ?
B2 O4 . 1.364(6) yes
B2 O5 . 1.402(6) yes
B2 O7 . 1.343(6) yes
B2 Rb1 2_665 3.407(5) ?
B3 O5 . 1.391(7) yes
B3 O6 . 1.349(7) yes
B3 O13 2_565 1.340(7) yes
B3 Li2 2_665 2.836(11) ?
B3 Rb1 3_466 3.375(6) ?
B3 Rb1 2_665 3.778(6) ?
B4 O6 . 1.468(7) yes
B4 O7 . 1.478(7) yes
B4 O8 . 1.472(7) yes
B4 O9 . 1.466(7) yes
B5 O9 . 1.379(7) yes
B5 O10 . 1.303(7) yes
B5 O11 . 1.433(6) yes
B5 Li2 4_655 2.360(11) ?
B5 Rb2 3_566 3.206(6) ?
B6 O8 . 1.367(6) yes
B6 O11 . 1.398(6) yes
B6 O12 . 1.345(7) yes
B6 Rb2 2_564 3.406(6) ?
B7 O3 1_455 1.437(6) yes
B7 O12 . 1.462(6) yes
B7 O13 . 1.478(7) yes
B7 O14 . 1.488(6) yes
B7 Rb1 1_455 3.538(5) ?
B7 Rb1 4_645 3.664(5) ?
B8 O1 . 1.369(7) yes
B8 O2 3_456 1.367(6) yes
B8 O14 . 1.366(6) yes
Li1 O1 3_556 2.021(10) yes
Li1 O8 . 2.193(10) yes
Li1 O10 4_645 1.885(9) yes
Li1 O14 . 2.114(10) yes
Li1 Li2 . 3.031(13) ?
Li1 Rb2 2_564 3.856(9) ?
Li1 Rb1 4_645 3.938(10) ?
Li2 O2 . 1.915(10) yes
Li2 O3 . 2.198(10) yes
Li2 O5 2_664 2.433(10) yes
Li2 O10 4_645 2.035(10) yes
Li2 O11 4_645 2.086(10) yes
Li2 B5 4_645 2.360(11) ?
Li2 O13 1_655 2.585(11) yes
Li2 B3 2_664 2.836(11) ?
Li2 Rb2 3_556 4.431(10) ?
Rb1 O3 . 2.874(3) yes
Rb1 O4 2_664 3.175(3) yes
Rb1 O5 2_664 2.864(3) yes
Rb1 O6 3_566 3.312(4) yes
Rb1 O7 . 2.886(3) yes
Rb1 O9 . 2.883(4) yes
Rb1 O12 1_655 3.262(4) ?
Rb1 O13 4_655 2.712(4) yes
Rb1 O14 4_655 3.345(4) ?
Rb1 Li2 . 3.355(10) ?
Rb1 B3 3_566 3.375(6) ?
Rb1 B2 2_664 3.407(5) ?
Rb2 O1 . 3.236(4) yes
Rb2 O3 1_455 3.423(4) yes
Rb2 O4 1_455 2.942(3) yes
Rb2 O6 . 2.953(4) yes
Rb2 O8 . 3.041(4) yes
Rb2 O9 3_466 2.961(4) yes
Rb2 O10 3_466 2.840(4) yes
Rb2 B5 3_466 3.206(6) ?
Rb2 O12 2_565 3.251(4) yes
Rb2 B8 . 3.288(5) ?
Rb2 B1 1_455 3.362(5) ?
Rb2 B6 2_565 3.406(6) ?
